data_7716472
loop_
_publ_author_name
'Predarska, Ivana'
'K&#xf6;rber, Wieland'
'L&#xf6;nnecke, Peter'
'Gelman, Dmitri'
'Hey-Hawkins, Evamarie'

_publ_section_title
;
 Synthesis and catalytic activity of heterobimetallic Au/M (M =
 Rh<sup>III</sup>, Ir<sup>III</sup>) complexes with ditopic mono- and
 triphosphane ligands.
;
_journal_issue 39
_journal_name_full 'Dalton transactions (Cambridge, England : 2003)'
_journal_page_first 16159
_journal_page_last 16169
_journal_paper_doi 10.1039/d4dt01247j
_journal_volume 53
_journal_year 2024
_chemical_absolute_configuration ad
_chemical_formula_moiety 'C27 H36 Au Cl2 Ir N P'
_chemical_formula_sum 'C27 H36 Au Cl2 Ir N P'
_chemical_formula_weight 865.60
_space_group_crystal_system monoclinic
_space_group_IT_number 4
_space_group_name_Hall 'P 2yb'
_space_group_name_H-M_alt 'P 1 21 1'
_atom_sites_solution_hydrogens geom
_atom_sites_solution_primary dual
_atom_sites_solution_secondary difmap
_audit_creation_method SHELXL-2018/3
_audit_update_record
;
2023-12-31 deposited with the CCDC.	2024-06-24 downloaded from the CCDC.
;
_cell_angle_alpha 90
_cell_angle_beta 105.505(2)
_cell_angle_gamma 90
_cell_formula_units_Z 2
_cell_length_a 7.70690(10)
_cell_length_b 14.8363(2)
_cell_length_c 12.6376(2)
_cell_measurement_reflns_used 12174
_cell_measurement_temperature 130(2)
_cell_measurement_theta_max 32.2280
_cell_measurement_theta_min 2.1610
_cell_volume 1392.42(4)
_computing_cell_refinement 'CrysAlisPro 1.171.42.49 (Rigaku OD, 2022)'
_computing_data_collection 'CrysAlisPro 1.171.42.49 (Rigaku OD, 2022)'
_computing_data_reduction 'CrysAlisPro 1.171.42.49 (Rigaku OD, 2022)'
_computing_molecular_graphics
;
 ORTEP3 for Windows
 L. J. Farrugia, J. Appl. Crystallogr. 1997, 30, 565.
 or
 DIAMOND Version 4.6.8
 K. Brandenburg, Crystal Impact GbR, Bonn, Germany
;
_computing_publication_material
;
 WINGX
 L.J. Farrugia,
 J. Appl. Cryst., 2012, 45, 849-854.
;
_computing_structure_refinement 'SHELXL-2018/3 (Sheldrick, 2018)'
_computing_structure_solution SHELXT-2018-2
_diffrn_ambient_temperature 130(2)
_diffrn_detector_area_resol_mean 16.3560
_diffrn_measured_fraction_theta_full 1.000
_diffrn_measured_fraction_theta_max 0.924
_diffrn_measurement_device_type 'Xcalibur, Sapphire3, Gemini'
_diffrn_measurement_method '\w scans'
_diffrn_radiation_type MoK\a
_diffrn_radiation_wavelength 0.71073
_diffrn_reflns_av_R_equivalents 0.0264
_diffrn_reflns_av_unetI/netI 0.0419
_diffrn_reflns_Laue_measured_fraction_full 1.000
_diffrn_reflns_Laue_measured_fraction_max 0.924
_diffrn_reflns_limit_h_max 11
_diffrn_reflns_limit_h_min -11
_diffrn_reflns_limit_k_max 22
_diffrn_reflns_limit_k_min -21
_diffrn_reflns_limit_l_max 18
_diffrn_reflns_limit_l_min -19
_diffrn_reflns_number 18502
_diffrn_reflns_point_group_measured_fraction_full 1.000
_diffrn_reflns_point_group_measured_fraction_max 0.898
_diffrn_reflns_theta_full 30.510
_diffrn_reflns_theta_max 32.549
_diffrn_reflns_theta_min 2.164
_diffrn_source 'fine-focus sealed X-ray tube'
_exptl_absorpt_coefficient_mu 10.301
_exptl_absorpt_correction_T_max 0.420
_exptl_absorpt_correction_T_min 0.149
_exptl_absorpt_correction_type analytical
_exptl_absorpt_process_details
;
CrysAlisPro 1.171.42.49 (Rigaku Oxford Diffraction, 2022)
Analytical numeric absorption correction using a multifaceted crystal
model based on expressions derived by R.C. Clark & J.S. Reid.
(Clark, R. C. & Reid, J. S. (1995). Acta Cryst. A51, 887-897)
Empirical absorption correction using spherical harmonics,
implemented in SCALE3 ABSPACK scaling algorithm.
;
_exptl_crystal_colour 'clear intense orange'
_exptl_crystal_density_diffrn 2.065
_exptl_crystal_description prism
_exptl_crystal_F_000 820
_exptl_crystal_size_max 0.41
_exptl_crystal_size_mid 0.26
_exptl_crystal_size_min 0.10
_refine_diff_density_max 1.316
_refine_diff_density_min -1.329
_refine_diff_density_rms 0.165
_refine_ls_abs_structure_details
;
 Flack x determined using 3952 quotients [(I+)-(I-)]/[(I+)+(I-)]
 (Parsons, Flack and Wagner, Acta Cryst. B69 (2013) 249-259).
;
_refine_ls_abs_structure_Flack -0.023(4)
_refine_ls_extinction_method none
_refine_ls_goodness_of_fit_ref 1.052
_refine_ls_hydrogen_treatment constr
_refine_ls_matrix_type full
_refine_ls_number_parameters 307
_refine_ls_number_reflns 9105
_refine_ls_number_restraints 1
_refine_ls_restrained_S_all 1.052
_refine_ls_R_factor_all 0.0275
_refine_ls_R_factor_gt 0.0257
_refine_ls_shift/su_max 0.002
_refine_ls_shift/su_mean 0.000
_refine_ls_structure_factor_coef Fsqd
_refine_ls_weighting_details 'w=1/[\s^2^(Fo^2^)+(0.0181P)^2^+0.3231P] where P=(Fo^2^+2Fc^2^)/3'
_refine_ls_weighting_scheme calc
_refine_ls_wR_factor_gt 0.0508
_refine_ls_wR_factor_ref 0.0516
_reflns_Friedel_coverage 0.883
_reflns_Friedel_fraction_full 1.000
_reflns_Friedel_fraction_max 0.871
_reflns_number_gt 8797
_reflns_number_total 9105
_reflns_threshold_expression 'I > 2\s(I)'
_cod_data_source_file d4dt01247j2.cif
_cod_data_source_block comp6_x3327fin
_cod_depositor_comments 'Adding full bibliography for 7716464--7716472.cif.'
_cod_original_sg_symbol_H-M 'P 21'
_cod_database_code 7716472
_shelx_shelxl_version_number 2018/3
_shelx_space_group_comment
;
The symmetry employed for this shelxl refinement is uniquely defined
by the following loop, which should always be used as a source of
symmetry information in preference to the above space-group names.
They are only intended as comments.
;

loop_
_space_group_symop_operation_xyz
'x, y, z'
'-x, y+1/2, -z'

loop_
_atom_site_label
_atom_site_type_symbol
_atom_site_fract_x
_atom_site_fract_y
_atom_site_fract_z
_atom_site_U_iso_or_equiv
_atom_site_adp_type
_atom_site_occupancy
_atom_site_site_symmetry_order
_atom_site_calc_flag
_atom_site_refinement_flags_posn
_atom_site_refinement_flags_adp
_atom_site_refinement_flags_occupancy
_atom_site_disorder_assembly
_atom_site_disorder_group
Au1 Au 0.62214(3) 0.49177(2) 0.97737(2) 0.01744(6) Uani 1 1 d . . . . .
Ir1 Ir 0.34135(3) 0.46971(2) 0.46748(2) 0.01119(5) Uani 1 1 d . . . . .
Cl1 Cl 0.8543(2) 0.39435(11) 1.05293(16) 0.0275(4) Uani 1 1 d . . . . .
Cl2 Cl 0.0661(2) 0.40678(10) 0.48777(15) 0.0213(3) Uani 1 1 d . . . . .
P1 P 0.3976(2) 0.58976(10) 0.91346(13) 0.0150(3) Uani 1 1 d . . . . .
N1 N 0.1802(7) 0.5684(3) 0.3725(4) 0.0142(10) Uani 1 1 d . . . . .
C1 C 0.4412(10) 0.6971(4) 0.9858(5) 0.0207(13) Uani 1 1 d . . . . .
H1 H 0.338066 0.738484 0.953995 0.025 Uiso 1 1 calc R U . . .
C2 C 0.4580(12) 0.6863(5) 1.1084(6) 0.0324(18) Uani 1 1 d . . . . .
H2A H 0.549019 0.640461 1.139264 0.049 Uiso 1 1 calc R U . . .
H2B H 0.341713 0.667605 1.118873 0.049 Uiso 1 1 calc R U . . .
H2C H 0.493978 0.743913 1.145762 0.049 Uiso 1 1 calc R U . . .
C3 C 0.6125(11) 0.7385(5) 0.9666(6) 0.0269(15) Uani 1 1 d . . . . .
H3A H 0.628415 0.799696 0.996851 0.040 Uiso 1 1 calc R U . . .
H3B H 0.601799 0.740723 0.887641 0.040 Uiso 1 1 calc R U . . .
H3C H 0.716699 0.701541 1.003125 0.040 Uiso 1 1 calc R U . . .
C4 C 0.1831(10) 0.5459(4) 0.9307(6) 0.0232(14) Uani 1 1 d . . . . .
H4 H 0.201114 0.532473 1.010497 0.028 Uiso 1 1 calc R U . . .
C5 C 0.1394(10) 0.4577(5) 0.8686(6) 0.0311(16) Uani 1 1 d . . . . .
H5A H 0.026031 0.433659 0.877966 0.047 Uiso 1 1 calc R U . . .
H5B H 0.236490 0.414314 0.897292 0.047 Uiso 1 1 calc R U . . .
H5C H 0.127557 0.468177 0.790430 0.047 Uiso 1 1 calc R U . . .
C6 C 0.0270(10) 0.6120(5) 0.8963(7) 0.0308(16) Uani 1 1 d . . . . .
H6A H 0.003085 0.624656 0.817547 0.046 Uiso 1 1 calc R U . . .
H6B H 0.058209 0.668238 0.937749 0.046 Uiso 1 1 calc R U . . .
H6C H -0.080641 0.585812 0.911301 0.046 Uiso 1 1 calc R U . . .
C7 C 0.3496(8) 0.6164(4) 0.7689(5) 0.0145(11) Uani 1 1 d . . . . .
C8 C 0.3791(8) 0.5503(4) 0.6962(5) 0.0138(11) Uani 1 1 d . . . . .
H8 H 0.440810 0.496569 0.725237 0.017 Uiso 1 1 calc R U . . .
C9 C 0.3210(8) 0.5610(4) 0.5833(5) 0.0122(10) Uani 1 1 d . . . . .
C10 C 0.2286(8) 0.6416(4) 0.5434(5) 0.0137(11) Uani 1 1 d . . . . .
C11 C 0.2047(9) 0.7096(4) 0.6153(5) 0.0170(12) Uani 1 1 d . . . . .
H11 H 0.146755 0.764269 0.586688 0.020 Uiso 1 1 calc R U . . .
C12 C 0.2650(9) 0.6973(4) 0.7268(5) 0.0178(12) Uani 1 1 d . . . . .
H12 H 0.249271 0.743622 0.775328 0.021 Uiso 1 1 calc R U . . .
C13 C 0.1505(8) 0.6445(4) 0.4257(5) 0.0130(11) Uani 1 1 d . . . . .
C14 C 0.0472(9) 0.7144(4) 0.3667(5) 0.0172(12) Uani 1 1 d . . . . .
H14 H 0.029272 0.768223 0.402999 0.021 Uiso 1 1 calc R U . . .
C15 C -0.0289(9) 0.7048(4) 0.2550(6) 0.0223(13) Uani 1 1 d . . . . .
H15 H -0.099134 0.751989 0.213848 0.027 Uiso 1 1 calc R U . . .
C16 C -0.0013(10) 0.6259(4) 0.2043(6) 0.0239(14) Uani 1 1 d . . . . .
H16 H -0.051903 0.618341 0.127567 0.029 Uiso 1 1 calc R U . . .
C17 C 0.0994(9) 0.5585(4) 0.2651(5) 0.0190(12) Uani 1 1 d . . . . .
H17 H 0.112470 0.503070 0.230263 0.023 Uiso 1 1 calc R U . . .
C18 C 0.5119(10) 0.3551(4) 0.5233(6) 0.0193(13) Uani 1 1 d . . . . .
C19 C 0.4327(9) 0.3403(4) 0.4069(6) 0.0192(13) Uani 1 1 d . . . . .
C20 C 0.4852(9) 0.4126(4) 0.3496(5) 0.0166(12) Uani 1 1 d . . . . .
C21 C 0.5963(7) 0.4729(4) 0.4284(4) 0.0136(10) Uani 1 1 d . . . . .
C22 C 0.6208(8) 0.4346(4) 0.5356(5) 0.0174(12) Uani 1 1 d . . . . .
C23 C 0.4928(11) 0.2918(5) 0.6127(7) 0.0314(17) Uani 1 1 d . . . . .
H23A H 0.550487 0.234207 0.605165 0.047 Uiso 1 1 calc R U . . .
H23B H 0.364841 0.281846 0.606625 0.047 Uiso 1 1 calc R U . . .
H23C H 0.550789 0.318298 0.684524 0.047 Uiso 1 1 calc R U . . .
C24 C 0.3121(10) 0.2630(4) 0.3576(7) 0.0280(16) Uani 1 1 d . . . . .
H24A H 0.240109 0.279603 0.283843 0.042 Uiso 1 1 calc R U . . .
H24B H 0.231820 0.249074 0.403849 0.042 Uiso 1 1 calc R U . . .
H24C H 0.385581 0.210045 0.352942 0.042 Uiso 1 1 calc R U . . .
C25 C 0.4438(10) 0.4245(5) 0.2275(5) 0.0239(14) Uani 1 1 d . . . . .
H25A H 0.541315 0.398557 0.200993 0.036 Uiso 1 1 calc R U . . .
H25B H 0.432431 0.488889 0.209618 0.036 Uiso 1 1 calc R U . . .
H25C H 0.330444 0.393871 0.192113 0.036 Uiso 1 1 calc R U . . .
C26 C 0.6919(9) 0.5546(4) 0.4006(6) 0.0232(14) Uani 1 1 d . . . . .
H26A H 0.734421 0.592185 0.466224 0.035 Uiso 1 1 calc R U . . .
H26B H 0.608584 0.589477 0.342960 0.035 Uiso 1 1 calc R U . . .
H26C H 0.794890 0.535282 0.374542 0.035 Uiso 1 1 calc R U . . .
C27 C 0.7458(8) 0.4702(6) 0.6385(5) 0.0286(14) Uani 1 1 d . . . . .
H27A H 0.738595 0.536175 0.638841 0.043 Uiso 1 1 calc R U . . .
H27B H 0.869307 0.451838 0.641908 0.043 Uiso 1 1 calc R U . . .
H27C H 0.711540 0.446056 0.702179 0.043 Uiso 1 1 calc R U . . .

loop_
_atom_site_aniso_label
_atom_site_aniso_U_11
_atom_site_aniso_U_22
_atom_site_aniso_U_33
_atom_site_aniso_U_23
_atom_site_aniso_U_13
_atom_site_aniso_U_12
Au1 0.01889(11) 0.01718(11) 0.01534(10) 0.00211(8) 0.00300(8) 0.00015(8)
Ir1 0.01242(9) 0.01114(9) 0.01040(9) -0.00006(8) 0.00372(7) 0.00100(7)
Cl1 0.0222(9) 0.0212(7) 0.0360(10) 0.0068(7) 0.0024(7) 0.0038(6)
Cl2 0.0175(7) 0.0159(6) 0.0335(9) -0.0006(6) 0.0119(7) -0.0031(5)
P1 0.0179(8) 0.0165(7) 0.0101(7) 0.0008(6) 0.0029(6) 0.0006(6)
N1 0.015(3) 0.015(2) 0.012(2) 0.0009(19) 0.002(2) 0.0003(18)
C1 0.027(4) 0.020(3) 0.012(3) -0.002(2) 0.000(3) 0.007(2)
C2 0.046(5) 0.040(4) 0.013(3) -0.008(3) 0.012(3) -0.005(3)
C3 0.037(4) 0.020(3) 0.021(4) -0.004(3) 0.005(3) -0.009(3)
C4 0.025(4) 0.028(3) 0.016(3) 0.000(3) 0.005(3) 0.000(3)
C5 0.023(3) 0.036(4) 0.032(4) 0.006(3) 0.002(3) -0.008(3)
C6 0.021(4) 0.040(4) 0.033(4) 0.001(3) 0.011(3) 0.002(3)
C7 0.016(3) 0.017(3) 0.012(3) 0.001(2) 0.005(2) 0.001(2)
C8 0.014(3) 0.015(2) 0.013(3) 0.003(2) 0.004(2) 0.003(2)
C9 0.013(3) 0.010(2) 0.013(3) -0.003(2) 0.004(2) -0.0011(19)
C10 0.015(3) 0.014(2) 0.012(3) 0.002(2) 0.002(2) -0.002(2)
C11 0.023(3) 0.011(2) 0.015(3) 0.001(2) 0.003(2) 0.003(2)
C12 0.022(3) 0.014(3) 0.016(3) 0.000(2) 0.004(3) 0.004(2)
C13 0.015(3) 0.012(2) 0.013(3) 0.002(2) 0.007(2) 0.000(2)
C14 0.019(3) 0.015(3) 0.017(3) 0.002(2) 0.003(2) 0.004(2)
C15 0.025(4) 0.021(3) 0.019(3) 0.007(3) 0.002(3) 0.007(3)
C16 0.026(4) 0.027(3) 0.016(3) 0.003(3) 0.002(3) 0.004(3)
C17 0.020(3) 0.024(3) 0.013(3) -0.003(2) 0.004(2) 0.004(2)
C18 0.025(4) 0.015(3) 0.020(3) 0.004(2) 0.010(3) 0.008(2)
C19 0.022(3) 0.014(3) 0.025(3) -0.001(2) 0.011(3) 0.004(2)
C20 0.017(3) 0.016(3) 0.019(3) -0.001(2) 0.009(2) 0.004(2)
C21 0.012(2) 0.015(2) 0.015(2) 0.001(2) 0.0056(19) 0.002(2)
C22 0.017(3) 0.020(3) 0.015(3) 0.001(2) 0.004(2) 0.006(2)
C23 0.032(4) 0.032(4) 0.035(4) 0.016(3) 0.016(4) 0.012(3)
C24 0.028(4) 0.018(3) 0.041(5) -0.008(3) 0.015(4) -0.007(3)
C25 0.029(4) 0.031(3) 0.013(3) -0.003(3) 0.008(3) 0.002(3)
C26 0.017(3) 0.021(3) 0.033(4) 0.001(3) 0.010(3) -0.003(2)
C27 0.015(3) 0.052(4) 0.017(3) 0.000(4) 0.001(2) 0.008(3)

loop_
_atom_type_symbol
_atom_type_description
_atom_type_scat_dispersion_real
_atom_type_scat_dispersion_imag
_atom_type_scat_source
Au Au -2.0133 8.8022 'International Tables Vol C Tables 4.2.6.8 and 6.1.1.4'
Ir Ir -1.4442 7.9887 'International Tables Vol C Tables 4.2.6.8 and 6.1.1.4'
Cl Cl 0.1484 0.1585 'International Tables Vol C Tables 4.2.6.8 and 6.1.1.4'
P P 0.1023 0.0942 'International Tables Vol C Tables 4.2.6.8 and 6.1.1.4'
N N 0.0061 0.0033 'International Tables Vol C Tables 4.2.6.8 and 6.1.1.4'
C C 0.0033 0.0016 'International Tables Vol C Tables 4.2.6.8 and 6.1.1.4'
H H 0.0000 0.0000 'International Tables Vol C Tables 4.2.6.8 and 6.1.1.4'

loop_
_geom_angle_atom_site_label_1
_geom_angle_atom_site_label_2
_geom_angle_atom_site_label_3
_geom_angle
_geom_angle_site_symmetry_1
_geom_angle_site_symmetry_3
_geom_angle_publ_flag
P1 Au1 Cl1 176.72(7) . . ?
C9 Ir1 N1 78.3(2) . . ?
C9 Ir1 C18 116.7(3) . . ?
N1 Ir1 C18 164.6(2) . . ?
C9 Ir1 C21 113.7(2) . . ?
N1 Ir1 C21 107.0(2) . . ?
C18 Ir1 C21 65.0(2) . . ?
C9 Ir1 C22 97.7(2) . . ?
N1 Ir1 C22 141.0(2) . . ?
C18 Ir1 C22 38.8(3) . . ?
C21 Ir1 C22 38.9(2) . . ?
C9 Ir1 C20 151.2(2) . . ?
N1 Ir1 C20 101.9(2) . . ?
C18 Ir1 C20 63.4(2) . . ?
C21 Ir1 C20 38.1(2) . . ?
C22 Ir1 C20 63.7(2) . . ?
C9 Ir1 C19 155.0(3) . . ?
N1 Ir1 C19 126.7(2) . . ?
C18 Ir1 C19 38.4(3) . . ?
C21 Ir1 C19 63.4(2) . . ?
C22 Ir1 C19 63.9(2) . . ?
C20 Ir1 C19 36.6(2) . . ?
C9 Ir1 Cl2 86.64(17) . . ?
N1 Ir1 Cl2 85.82(14) . . ?
C18 Ir1 Cl2 97.94(19) . . ?
C21 Ir1 Cl2 157.46(16) . . ?
C22 Ir1 Cl2 132.98(17) . . ?
C20 Ir1 Cl2 122.17(17) . . ?
C19 Ir1 Cl2 94.04(17) . . ?
C7 P1 C1 106.1(3) . . ?
C7 P1 C4 104.4(3) . . ?
C1 P1 C4 107.5(3) . . ?
C7 P1 Au1 115.8(2) . . ?
C1 P1 Au1 111.4(2) . . ?
C4 P1 Au1 111.0(2) . . ?
C17 N1 C13 119.8(5) . . ?
C17 N1 Ir1 123.3(4) . . ?
C13 N1 Ir1 116.8(4) . . ?
C2 C1 C3 111.0(6) . . ?
C2 C1 P1 111.8(5) . . ?
C3 C1 P1 108.8(5) . . ?
C2 C1 H1 108.4 . . ?
C3 C1 H1 108.4 . . ?
P1 C1 H1 108.4 . . ?
C1 C2 H2A 109.5 . . ?
C1 C2 H2B 109.5 . . ?
H2A C2 H2B 109.5 . . ?
C1 C2 H2C 109.5 . . ?
H2A C2 H2C 109.5 . . ?
H2B C2 H2C 109.5 . . ?
C1 C3 H3A 109.5 . . ?
C1 C3 H3B 109.5 . . ?
H3A C3 H3B 109.5 . . ?
C1 C3 H3C 109.5 . . ?
H3A C3 H3C 109.5 . . ?
H3B C3 H3C 109.5 . . ?
C5 C4 C6 111.0(6) . . ?
C5 C4 P1 109.0(5) . . ?
C6 C4 P1 113.8(5) . . ?
C5 C4 H4 107.6 . . ?
C6 C4 H4 107.6 . . ?
P1 C4 H4 107.6 . . ?
C4 C5 H5A 109.5 . . ?
C4 C5 H5B 109.5 . . ?
H5A C5 H5B 109.5 . . ?
C4 C5 H5C 109.5 . . ?
H5A C5 H5C 109.5 . . ?
H5B C5 H5C 109.5 . . ?
C4 C6 H6A 109.5 . . ?
C4 C6 H6B 109.5 . . ?
H6A C6 H6B 109.5 . . ?
C4 C6 H6C 109.5 . . ?
H6A C6 H6C 109.5 . . ?
H6B C6 H6C 109.5 . . ?
C12 C7 C8 119.4(6) . . ?
C12 C7 P1 121.3(5) . . ?
C8 C7 P1 118.9(4) . . ?
C9 C8 C7 122.0(5) . . ?
C9 C8 H8 119.0 . . ?
C7 C8 H8 119.0 . . ?
C8 C9 C10 117.2(5) . . ?
C8 C9 Ir1 126.8(4) . . ?
C10 C9 Ir1 115.8(4) . . ?
C11 C10 C9 121.2(6) . . ?
C11 C10 C13 123.6(5) . . ?
C9 C10 C13 115.0(5) . . ?
C12 C11 C10 120.2(5) . . ?
C12 C11 H11 119.9 . . ?
C10 C11 H11 119.9 . . ?
C11 C12 C7 119.9(6) . . ?
C11 C12 H12 120.1 . . ?
C7 C12 H12 120.1 . . ?
N1 C13 C14 119.9(6) . . ?
N1 C13 C10 113.8(5) . . ?
C14 C13 C10 126.3(5) . . ?
C15 C14 C13 119.7(6) . . ?
C15 C14 H14 120.2 . . ?
C13 C14 H14 120.2 . . ?
C16 C15 C14 119.0(6) . . ?
C16 C15 H15 120.5 . . ?
C14 C15 H15 120.5 . . ?
C17 C16 C15 119.6(7) . . ?
C17 C16 H16 120.2 . . ?
C15 C16 H16 120.2 . . ?
N1 C17 C16 121.8(6) . . ?
N1 C17 H17 119.1 . . ?
C16 C17 H17 119.1 . . ?
C22 C18 C19 108.1(5) . . ?
C22 C18 C23 127.2(7) . . ?
C19 C18 C23 124.5(6) . . ?
C22 C18 Ir1 70.9(3) . . ?
C19 C18 Ir1 74.5(4) . . ?
C23 C18 Ir1 124.5(5) . . ?
C20 C19 C18 107.7(6) . . ?
C20 C19 C24 126.7(7) . . ?
C18 C19 C24 125.6(6) . . ?
C20 C19 Ir1 71.6(3) . . ?
C18 C19 Ir1 67.1(3) . . ?
C24 C19 Ir1 125.3(5) . . ?
C19 C20 C21 108.4(6) . . ?
C19 C20 C25 127.2(6) . . ?
C21 C20 C25 124.2(5) . . ?
C19 C20 Ir1 71.8(3) . . ?
C21 C20 Ir1 67.3(3) . . ?
C25 C20 Ir1 129.1(4) . . ?
C22 C21 C20 108.1(5) . . ?
C22 C21 C26 126.1(6) . . ?
C20 C21 C26 125.2(5) . . ?
C22 C21 Ir1 70.9(3) . . ?
C20 C21 Ir1 74.6(3) . . ?
C26 C21 Ir1 127.2(4) . . ?
C18 C22 C21 107.4(6) . . ?
C18 C22 C27 127.5(6) . . ?
C21 C22 C27 125.0(6) . . ?
C18 C22 Ir1 70.2(4) . . ?
C21 C22 Ir1 70.3(3) . . ?
C27 C22 Ir1 127.2(4) . . ?
C18 C23 H23A 109.5 . . ?
C18 C23 H23B 109.5 . . ?
H23A C23 H23B 109.5 . . ?
C18 C23 H23C 109.5 . . ?
H23A C23 H23C 109.5 . . ?
H23B C23 H23C 109.5 . . ?
C19 C24 H24A 109.5 . . ?
C19 C24 H24B 109.5 . . ?
H24A C24 H24B 109.5 . . ?
C19 C24 H24C 109.5 . . ?
H24A C24 H24C 109.5 . . ?
H24B C24 H24C 109.5 . . ?
C20 C25 H25A 109.5 . . ?
C20 C25 H25B 109.5 . . ?
H25A C25 H25B 109.5 . . ?
C20 C25 H25C 109.5 . . ?
H25A C25 H25C 109.5 . . ?
H25B C25 H25C 109.5 . . ?
C21 C26 H26A 109.5 . . ?
C21 C26 H26B 109.5 . . ?
H26A C26 H26B 109.5 . . ?
C21 C26 H26C 109.5 . . ?
H26A C26 H26C 109.5 . . ?
H26B C26 H26C 109.5 . . ?
C22 C27 H27A 109.5 . . ?
C22 C27 H27B 109.5 . . ?
H27A C27 H27B 109.5 . . ?
C22 C27 H27C 109.5 . . ?
H27A C27 H27C 109.5 . . ?
H27B C27 H27C 109.5 . . ?

loop_
_geom_bond_atom_site_label_1
_geom_bond_atom_site_label_2
_geom_bond_distance
_geom_bond_site_symmetry_2
_geom_bond_publ_flag
Au1 P1 2.2392(17) . ?
Au1 Cl1 2.2999(17) . ?
Ir1 C9 2.031(5) . ?
Ir1 N1 2.081(5) . ?
Ir1 C18 2.149(6) . ?
Ir1 C21 2.150(5) . ?
Ir1 C22 2.158(6) . ?
Ir1 C20 2.247(6) . ?
Ir1 C19 2.249(6) . ?
Ir1 Cl2 2.3936(15) . ?
P1 C7 1.808(6) . ?
P1 C1 1.822(6) . ?
P1 C4 1.843(7) . ?
N1 C17 1.342(8) . ?
N1 C13 1.364(7) . ?
C1 C2 1.528(9) . ?
C1 C3 1.533(10) . ?
C1 H1 1.0000 . ?
C2 H2A 0.9800 . ?
C2 H2B 0.9800 . ?
C2 H2C 0.9800 . ?
C3 H3A 0.9800 . ?
C3 H3B 0.9800 . ?
C3 H3C 0.9800 . ?
C4 C5 1.516(10) . ?
C4 C6 1.524(10) . ?
C4 H4 1.0000 . ?
C5 H5A 0.9800 . ?
C5 H5B 0.9800 . ?
C5 H5C 0.9800 . ?
C6 H6A 0.9800 . ?
C6 H6B 0.9800 . ?
C6 H6C 0.9800 . ?
C7 C12 1.402(8) . ?
C7 C8 1.404(8) . ?
C8 C9 1.385(8) . ?
C8 H8 0.9500 . ?
C9 C10 1.414(8) . ?
C10 C11 1.402(8) . ?
C10 C13 1.449(8) . ?
C11 C12 1.373(9) . ?
C11 H11 0.9500 . ?
C12 H12 0.9500 . ?
C13 C14 1.395(8) . ?
C14 C15 1.383(9) . ?
C14 H14 0.9500 . ?
C15 C16 1.378(10) . ?
C15 H15 0.9500 . ?
C16 C17 1.370(9) . ?
C16 H16 0.9500 . ?
C17 H17 0.9500 . ?
C18 C22 1.432(9) . ?
C18 C19 1.451(10) . ?
C18 C23 1.506(9) . ?
C19 C20 1.413(9) . ?
C19 C24 1.502(9) . ?
C20 C21 1.439(9) . ?
C20 C25 1.500(9) . ?
C21 C22 1.434(8) . ?
C21 C26 1.508(8) . ?
C22 C27 1.493(9) . ?
C23 H23A 0.9800 . ?
C23 H23B 0.9800 . ?
C23 H23C 0.9800 . ?
C24 H24A 0.9800 . ?
C24 H24B 0.9800 . ?
C24 H24C 0.9800 . ?
C25 H25A 0.9800 . ?
C25 H25B 0.9800 . ?
C25 H25C 0.9800 . ?
C26 H26A 0.9800 . ?
C26 H26B 0.9800 . ?
C26 H26C 0.9800 . ?
C27 H27A 0.9800 . ?
C27 H27B 0.9800 . ?
C27 H27C 0.9800 . ?
